data_4100407
loop_
_publ_author_name
Balana,A.I.
Carmona,D.
Lahoz,F.J.
Lamata,M.P.
Merino,P.
Oro,L.A.
Rodriguez,R.
Tejero,T.
Viguri,F.

_journal_name_full 'Journal of the American Chemical Society'
_journal_year 2005
_chemical_absolute_configuration rmad
_chemical_formula_moiety 'C41 H47 Ir O P2, 2(F6 Sb), C H2 Cl2'
_chemical_formula_sum 'C42 H49 Cl2 F12 Ir O P2 Sb2'
_chemical_formula_weight 1366.35
_space_group_IT_number 92
_space_group_name_Hall 'P 4abw 2nw'
_space_group_name_H-M_alt 'P 41 21 2'
_symmetry_cell_setting tetragonal
_symmetry_space_group_name_Hall 'P 4abw 2nw'
_symmetry_space_group_name_H-M 'P 41 21 2'
_cell_angle_alpha 90.00
_cell_angle_beta 90.00
_cell_angle_gamma 90.00
_cell_formula_units_Z 8
_cell_length_a 13.6161(3)
_cell_length_b 13.6161(3)
_cell_length_c 51.580(2)
_cell_measurement_temperature 100(2)
_cell_volume 9562.8(5)
_diffrn_ambient_temperature 100(2)
_exptl_crystal_density_diffrn 1.898
_cod_depositor_comments
;
The following automatic conversions were performed:
'_symmetry_cell_setting' value 'Tetragonal' changed to 'tetragonal'
according to '/home/saulius/struct/CIF-dictionaries/cif_core.dic'
dictionary named 'cif_core.dic' version 2.4.1 from 2010-06-29.

Automatic conversion script
Id: cif_fix_enum 1527 2010-12-29 10:47:43Z saulius 
;
_cod_database_code 4100407

loop_
_symmetry_equiv_pos_as_xyz
'x, y, z'
'-x, -y, z+1/2'
'-y+1/2, x+1/2, z+1/4'
'y+1/2, -x+1/2, z+3/4'
'-x+1/2, y+1/2, -z+1/4'
'x+1/2, -y+1/2, -z+3/4'
'y, x, -z'
'-y, -x, -z+1/2'

loop_
_atom_site_label
_atom_site_type_symbol
_atom_site_fract_x
_atom_site_fract_y
_atom_site_fract_z
_atom_site_U_iso_or_equiv
_atom_site_adp_type
_atom_site_occupancy
_atom_site_symmetry_multiplicity
_atom_site_calc_flag
_atom_site_refinement_flags
_atom_site_disorder_assembly
_atom_site_disorder_group
Ir1 Ir 0.439503(14) 0.895046(15) 0.042745(4) 0.02034(5) Uani 1 1 d . . .
P1 P 0.39807(11) 0.78006(11) 0.07412(3) 0.0242(3) Uani 1 1 d . . .
P2 P 0.38355(11) 1.00739(11) 0.07328(3) 0.0265(3) Uani 1 1 d . . .
C2 C 0.3901(5) 0.8164(4) 0.00678(9) 0.0258(11) Uani 1 1 d . . .
C3 C 0.3412(4) 0.9097(4) 0.00912(9) 0.0283(12) Uani 1 1 d . . .
C4 C 0.4155(4) 0.9862(4) 0.00675(10) 0.0259(12) Uani 1 1 d . . .
C5 C 0.5077(4) 0.9404(4) 0.00490(10) 0.0259(11) Uani 1 1 d . . .
C1 C 0.4922(5) 0.8336(4) 0.00484(10) 0.0277(11) Uani 1 1 d . . .
C6 C 0.5713(5) 0.7599(5) -0.00114(12) 0.0405(14) Uani 1 1 d . . .
H6A H 0.6341 0.7830 0.0059 0.04(2) Uiso 1 1 calc R . .
H6B H 0.5770 0.7519 -0.0200 0.11(4) Uiso 1 1 calc R . .
H6C H 0.5545 0.6966 0.0068 0.027(16) Uiso 1 1 calc R . .
C7 C 0.3406(5) 0.7192(5) 0.00341(12) 0.0356(14) Uani 1 1 d . . .
H7A H 0.2816 0.7167 0.0143 0.06(2) Uiso 1 1 calc R . .
H7B H 0.3857 0.6666 0.0086 0.08(3) Uiso 1 1 calc R . .
H7C H 0.3222 0.7105 -0.0148 0.06(2) Uiso 1 1 calc R . .
C8 C 0.2331(4) 0.9240(6) 0.00595(11) 0.0406(16) Uani 1 1 d . . .
H8A H 0.2124 0.9822 0.0157 0.036(19) Uiso 1 1 calc R . .
H8B H 0.1984 0.8662 0.0125 0.04(2) Uiso 1 1 calc R . .
H8C H 0.2177 0.9331 -0.0124 0.05(2) Uiso 1 1 calc R . .
C9 C 0.3954(5) 1.0937(4) 0.00370(11) 0.0374(13) Uani 1 1 d . . .
H9A H 0.3319 1.1095 0.0116 0.026(15) Uiso 1 1 calc R . .
H9B H 0.3937 1.1104 -0.0148 0.06(2) Uiso 1 1 calc R . .
H9C H 0.4473 1.1315 0.0123 0.05(2) Uiso 1 1 calc R . .
C10 C 0.6055(5) 0.9890(5) 0.00202(13) 0.0410(15) Uani 1 1 d . . .
H10A H 0.6493 0.9671 0.0159 0.06(3) Uiso 1 1 calc R . .
H10B H 0.5974 1.0605 0.0030 0.06(2) Uiso 1 1 calc R . .
H10C H 0.6341 0.9715 -0.0148 0.030(16) Uiso 1 1 calc R . .
C11 C 0.2845(4) 0.7125(5) 0.07011(10) 0.0282(12) Uani 1 1 d . . .
C12 C 0.2023(5) 0.7621(6) 0.06081(12) 0.0379(15) Uani 1 1 d . . .
H12 H 0.2077 0.8284 0.0553 0.08(3) Uiso 1 1 calc R . .
C13 C 0.1120(6) 0.7142(6) 0.05963(14) 0.0493(18) Uani 1 1 d . . .
H13 H 0.0556 0.7493 0.0540 0.04(2) Uiso 1 1 calc R . .
C14 C 0.1027(5) 0.6170(6) 0.06650(13) 0.0510(19) Uani 1 1 d . . .
H14 H 0.0413 0.5844 0.0651 0.06(2) Uiso 1 1 calc R . .
C15 C 0.1849(5) 0.5677(5) 0.07552(13) 0.0410(15) Uani 1 1 d . . .
H15 H 0.1789 0.5006 0.0803 0.05(2) Uiso 1 1 calc R . .
C16 C 0.2754(4) 0.6131(5) 0.07784(11) 0.0329(12) Uani 1 1 d . . .
H16 H 0.3304 0.5783 0.0845 0.024(16) Uiso 1 1 calc R . .
C17 C 0.4919(4) 0.6873(5) 0.07967(12) 0.0314(13) Uani 1 1 d . . .
C18 C 0.5061(4) 0.6144(5) 0.06093(12) 0.0354(13) Uani 1 1 d . . .
H18 H 0.4651 0.6129 0.0460 0.04(2) Uiso 1 1 calc R . .
C19 C 0.5790(5) 0.5446(6) 0.06383(16) 0.0495(18) Uani 1 1 d . . .
H19 H 0.5898 0.4960 0.0509 0.07(3) Uiso 1 1 calc R . .
C20 C 0.6366(5) 0.5477(7) 0.08636(18) 0.059(2) Uani 1 1 d . . .
H20 H 0.6852 0.4988 0.0891 0.08(3) Uiso 1 1 calc R . .
C21 C 0.6240(5) 0.6197(7) 0.10444(16) 0.056(2) Uani 1 1 d . . .
H21 H 0.6660 0.6219 0.1191 0.05(2) Uiso 1 1 calc R . .
C22 C 0.5511(5) 0.6893(5) 0.10167(13) 0.0411(15) Uani 1 1 d . . .
H22 H 0.5414 0.7379 0.1146 0.031(18) Uiso 1 1 calc R . .
C23 C 0.4846(5) 1.0811(4) 0.08580(11) 0.0297(12) Uani 1 1 d . . .
C24 C 0.5403(5) 1.1323(5) 0.06822(13) 0.0425(16) Uani 1 1 d . . .
H24 H 0.5257 1.1276 0.0503 0.07(3) Uiso 1 1 calc R . .
C25 C 0.6177(6) 1.1909(5) 0.07642(14) 0.0490(18) Uani 1 1 d . . .
H25 H 0.6551 1.2274 0.0642 0.06(3) Uiso 1 1 calc R . .
C26 C 0.6401(6) 1.1956(5) 0.10280(15) 0.0441(16) Uani 1 1 d . . .
H26 H 0.6927 1.2358 0.1086 0.05(2) Uiso 1 1 calc R . .
C27 C 0.5865(5) 1.1426(5) 0.12035(13) 0.0444(16) Uani 1 1 d . . .
H27 H 0.6034 1.1445 0.1382 0.10(3) Uiso 1 1 calc R . .
C28 C 0.5074(5) 1.0858(4) 0.11212(12) 0.0366(14) Uani 1 1 d . . .
H28 H 0.4690 1.0506 0.1244 0.019(14) Uiso 1 1 calc R . .
C29 C 0.2869(5) 1.0939(5) 0.06455(10) 0.0347(14) Uani 1 1 d . . .
C30 C 0.3044(6) 1.1936(6) 0.06118(12) 0.0441(17) Uani 1 1 d . . .
H30 H 0.3690 1.2188 0.0631 0.019(15) Uiso 1 1 calc R . .
C31 C 0.2269(7) 1.2568(6) 0.05497(12) 0.052(2) Uani 1 1 d . . .
H31 H 0.2396 1.3250 0.0530 0.08(3) Uiso 1 1 calc R . .
C32 C 0.1344(6) 1.2230(7) 0.05175(14) 0.058(2) Uani 1 1 d . . .
H32 H 0.0827 1.2670 0.0475 0.07(3) Uiso 1 1 calc R . .
C33 C 0.1160(6) 1.1250(7) 0.05468(15) 0.059(2) Uani 1 1 d . . .
H33 H 0.0509 1.1013 0.0526 0.038(19) Uiso 1 1 calc R . .
C34 C 0.1912(5) 1.0588(7) 0.06068(14) 0.0505(19) Uani 1 1 d . . .
H34 H 0.1776 0.9906 0.0621 0.035(19) Uiso 1 1 calc R . .
C35 C 0.3304(5) 0.9397(5) 0.10053(11) 0.0358(14) Uani 1 1 d . . .
H35A H 0.264(4) 0.922(4) 0.0963(10) 0.015(13) Uiso 1 1 d . . .
H35B H 0.328(5) 0.978(5) 0.1136(12) 0.026(16) Uiso 1 1 d . . .
C36 C 0.3847(4) 0.8448(5) 0.10540(9) 0.0292(12) Uani 1 1 d . . .
H36 H 0.457(5) 0.853(5) 0.1103(13) 0.04(2) Uiso 1 1 d . . .
C37 C 0.3354(5) 0.7821(5) 0.12667(11) 0.0375(14) Uani 1 1 d . . .
H37A H 0.3705 0.7196 0.1284 0.05(2) Uiso 1 1 calc R . .
H37B H 0.2669 0.7695 0.1219 0.018(14) Uiso 1 1 calc R . .
H37C H 0.3376 0.8175 0.1432 0.035(18) Uiso 1 1 calc R . .
O1 O 0.5798(3) 0.9036(3) 0.06218(7) 0.0264(8) Uani 1 1 d . . .
C38 C 0.6466(4) 0.8429(5) 0.06094(12) 0.0324(13) Uani 1 1 d . . .
H38 H 0.636(6) 0.792(6) 0.0508(15) 0.05(2) Uiso 1 1 d . . .
C39 C 0.7437(5) 0.8598(6) 0.07113(12) 0.0382(16) Uani 1 1 d . . .
C40 C 0.8066(6) 0.7847(7) 0.06813(15) 0.052(2) Uani 1 1 d . . .
H40A H 0.7857 0.7261 0.0598 0.035(19) Uiso 1 1 calc R . .
H40B H 0.8721 0.7901 0.0743 0.12(4) Uiso 1 1 calc R . .
C41 C 0.7654(5) 0.9590(6) 0.08222(14) 0.0505(19) Uani 1 1 d . . .
H41A H 0.7188 0.9733 0.0962 0.04(2) Uiso 1 1 calc R . .
H41B H 0.7591 1.0088 0.0686 0.10(4) Uiso 1 1 calc R . .
H41C H 0.8324 0.9598 0.0891 0.030(17) Uiso 1 1 calc R . .
Sb1 Sb 0.38706(3) 0.88812(3) 0.922629(6) 0.02736(8) Uani 1 1 d . . .
F1 F 0.3663(3) 0.7694(3) 0.94011(9) 0.0529(11) Uani 1 1 d . . .
F2 F 0.3956(4) 0.8212(3) 0.89132(7) 0.0551(11) Uani 1 1 d . . .
F3 F 0.2526(3) 0.9047(4) 0.91754(9) 0.0597(12) Uani 1 1 d . . .
F4 F 0.4116(3) 1.0075(3) 0.90562(7) 0.0457(10) Uani 1 1 d . . .
F5 F 0.3819(4) 0.9552(3) 0.95401(7) 0.0570(12) Uani 1 1 d . . .
F6 F 0.5224(3) 0.8727(3) 0.92755(8) 0.0413(9) Uani 1 1 d . . .
Sb2 Sb 0.40808(3) 0.40808(3) 0.0000 0.03532(13) Uani 1 2 d S . .
F7 F 0.5070(3) 0.5070(3) 0.0000 0.0511(15) Uani 1 2 d S . .
F8 F 0.3106(3) 0.3106(3) 0.0000 0.0411(12) Uani 1 2 d S . .
F9 F 0.4845(3) 0.3338(3) 0.02321(10) 0.0586(12) Uani 1 1 d . . .
F10 F 0.3471(3) 0.4717(3) 0.02804(9) 0.0559(12) Uani 1 1 d . . .
Sb3 Sb 0.92180(3) 0.92180(3) 0.0000 0.03079(12) Uani 1 2 d S . .
F11 F 1.0188(3) 1.0188(3) 0.0000 0.0555(17) Uani 1 2 d S . .
F12 F 0.8246(4) 0.8246(4) 0.0000 0.088(3) Uani 1 2 d S . .
F13 F 0.9737(5) 0.8707(5) 0.03035(11) 0.089(2) Uani 1 1 d . . .
F14 F 0.8381(3) 1.0028(4) 0.01930(10) 0.0641(14) Uani 1 1 d . . .
C1S C 0.4865(8) 0.3877(10) 0.1228(2) 0.086(3) Uani 1 1 d . . .
Cl1 Cl 0.4065(2) 0.3866(2) 0.09634(5) 0.0828(7) Uani 1 1 d . . .
Cl2A Cl 0.4558(3) 0.4746(3) 0.14518(7) 0.0598(11) Uiso 0.638(6) 1 d P . .
Cl2B Cl 0.4542(6) 0.3541(6) 0.14945(16) 0.084(3) Uiso 0.362(6) 1 d P . .

loop_
_atom_site_aniso_label
_atom_site_aniso_U_11
_atom_site_aniso_U_22
_atom_site_aniso_U_33
_atom_site_aniso_U_23
_atom_site_aniso_U_13
_atom_site_aniso_U_12
Ir1 0.02075(9) 0.02378(9) 0.01648(8) 0.00028(8) -0.00017(7) -0.00097(8)
P1 0.0242(6) 0.0309(7) 0.0176(6) 0.0030(5) -0.0027(5) -0.0071(6)
P2 0.0284(7) 0.0323(7) 0.0188(6) -0.0026(5) 0.0007(5) -0.0006(6)
C2 0.032(3) 0.032(3) 0.013(2) 0.0001(19) 0.002(2) 0.003(2)
C3 0.035(3) 0.039(3) 0.012(2) 0.000(2) -0.003(2) 0.000(3)
C4 0.034(3) 0.029(3) 0.015(2) 0.0023(19) -0.001(2) 0.004(2)
C5 0.028(3) 0.031(3) 0.019(2) 0.002(2) 0.003(2) -0.004(2)
C1 0.036(3) 0.024(3) 0.022(2) -0.002(2) 0.006(2) -0.003(2)
C6 0.046(4) 0.042(4) 0.033(3) 0.001(3) 0.014(3) 0.014(3)
C7 0.048(4) 0.033(3) 0.026(3) -0.005(2) -0.001(3) -0.015(3)
C8 0.030(3) 0.069(5) 0.022(3) 0.007(3) -0.004(2) 0.005(3)
C9 0.060(4) 0.026(3) 0.026(3) 0.003(2) -0.002(3) 0.005(3)
C10 0.045(4) 0.041(3) 0.037(3) 0.006(3) 0.012(3) -0.008(3)
C11 0.021(3) 0.044(3) 0.019(2) -0.002(2) -0.004(2) -0.012(2)
C12 0.035(3) 0.053(4) 0.026(3) 0.016(3) -0.009(2) -0.010(3)
C13 0.036(4) 0.067(5) 0.045(4) 0.018(3) -0.016(3) -0.013(4)
C14 0.041(4) 0.065(5) 0.047(4) 0.013(3) -0.012(3) -0.031(4)
C15 0.041(3) 0.043(4) 0.039(3) 0.004(3) -0.002(3) -0.020(3)
C16 0.032(3) 0.034(3) 0.033(3) 0.000(3) 0.000(2) -0.004(2)
C17 0.027(3) 0.036(3) 0.032(3) 0.012(2) 0.002(2) -0.007(2)
C18 0.027(3) 0.043(4) 0.036(3) 0.008(3) 0.008(2) 0.001(3)
C19 0.040(4) 0.045(4) 0.064(5) 0.008(4) 0.020(3) 0.004(3)
C20 0.030(3) 0.065(5) 0.083(6) 0.035(5) 0.016(4) 0.013(3)
C21 0.034(4) 0.077(6) 0.058(5) 0.032(4) -0.004(3) -0.003(4)
C22 0.034(3) 0.049(4) 0.040(3) 0.015(3) -0.008(3) -0.006(3)
C23 0.039(3) 0.026(3) 0.024(3) -0.008(2) -0.003(2) 0.001(2)
C24 0.048(4) 0.049(4) 0.030(3) 0.006(3) -0.002(3) -0.008(3)
C25 0.068(5) 0.038(4) 0.042(4) 0.004(3) -0.010(4) -0.019(4)
C26 0.045(4) 0.035(3) 0.052(4) 0.000(3) -0.016(3) -0.003(3)
C27 0.055(4) 0.041(4) 0.037(3) -0.005(3) -0.022(3) -0.002(3)
C28 0.049(4) 0.028(3) 0.033(3) -0.001(2) -0.010(3) -0.002(3)
C29 0.039(3) 0.048(4) 0.017(2) -0.010(2) -0.002(2) 0.012(3)
C30 0.052(4) 0.054(4) 0.026(3) -0.003(3) -0.001(3) 0.019(3)
C31 0.072(6) 0.060(5) 0.023(3) 0.001(3) 0.006(3) 0.029(4)
C32 0.059(5) 0.081(6) 0.034(4) -0.013(4) 0.001(3) 0.035(5)
C33 0.040(4) 0.091(7) 0.048(4) -0.015(4) -0.015(3) 0.026(4)
C34 0.040(4) 0.068(5) 0.043(4) -0.015(4) 0.002(3) 0.019(4)
C35 0.041(3) 0.050(4) 0.016(2) -0.011(3) 0.005(2) -0.011(3)
C36 0.030(3) 0.043(3) 0.014(2) -0.003(2) -0.003(2) -0.010(3)
C37 0.039(3) 0.054(4) 0.020(3) 0.002(3) 0.003(2) -0.008(3)
O1 0.0229(18) 0.032(2) 0.0247(17) -0.0002(15) -0.0019(13) -0.0026(15)
C38 0.028(3) 0.043(4) 0.027(3) 0.010(3) -0.001(2) -0.003(3)
C39 0.026(3) 0.063(4) 0.025(3) 0.022(3) 0.000(2) 0.002(3)
C40 0.038(4) 0.076(6) 0.043(4) 0.021(4) 0.001(3) 0.009(4)
C41 0.031(3) 0.080(6) 0.040(4) -0.001(4) -0.008(3) -0.003(3)
Sb1 0.03290(19) 0.02990(18) 0.01927(15) 0.00069(14) 0.00026(14) -0.00126(16)
F1 0.052(3) 0.043(2) 0.063(3) 0.026(2) 0.009(2) -0.0085(19)
F2 0.069(3) 0.062(3) 0.034(2) -0.0240(19) 0.001(2) -0.003(2)
F3 0.034(2) 0.072(3) 0.072(3) -0.003(3) -0.004(2) 0.000(2)
F4 0.060(3) 0.0355(19) 0.041(2) 0.0174(16) -0.0032(18) 0.0007(19)
F5 0.087(3) 0.064(3) 0.0201(16) -0.0117(17) -0.003(2) 0.022(2)
F6 0.0334(19) 0.033(2) 0.057(2) 0.0029(17) -0.0067(17) -0.0016(15)
Sb2 0.02724(17) 0.02724(17) 0.0515(3) -0.00581(17) 0.00581(17) -0.0006(2)
F7 0.0356(19) 0.0356(19) 0.082(5) -0.007(2) 0.007(2) -0.014(2)
F8 0.0372(18) 0.0372(18) 0.049(3) -0.0016(18) 0.0016(18) -0.001(2)
F9 0.043(2) 0.051(3) 0.082(3) 0.011(2) -0.017(2) -0.001(2)
F10 0.049(3) 0.049(2) 0.070(3) -0.027(2) 0.014(2) -0.003(2)
Sb3 0.02814(17) 0.02814(17) 0.0361(3) 0.00420(15) -0.00420(15) -0.0007(2)
F11 0.0364(19) 0.0364(19) 0.094(5) 0.001(2) -0.001(2) -0.012(2)
F12 0.047(2) 0.047(2) 0.170(9) -0.015(4) 0.015(4) -0.017(3)
F13 0.093(4) 0.111(5) 0.063(3) 0.048(3) -0.002(3) 0.025(4)
F14 0.045(3) 0.065(3) 0.082(3) -0.019(3) 0.014(2) 0.004(2)
C1S 0.075(7) 0.113(10) 0.071(6) 0.003(7) 0.009(5) 0.011(7)
Cl1 0.0933(19) 0.0756(15) 0.0794(16) -0.0093(13) -0.0123(14) -0.0257(15)

loop_
_geom_bond_atom_site_label_1
_geom_bond_atom_site_label_2
_geom_bond_distance
_geom_bond_site_symmetry_2
_geom_bond_publ_flag
Ir1 O1 2.160(3) . ?
Ir1 C3 2.200(5) . ?
Ir1 C1 2.244(5) . ?
Ir1 C2 2.246(5) . ?
Ir1 C5 2.248(5) . ?
Ir1 C4 2.257(5) . ?
Ir1 P1 2.3212(13) . ?
Ir1 P2 2.3241(14) . ?
P1 C11 1.811(6) . ?
P1 C17 1.819(7) . ?
P1 C36 1.848(5) . ?
P2 C23 1.822(6) . ?
P2 C29 1.823(6) . ?
P2 C35 1.829(6) . ?
C2 C1 1.414(8) . ?
C2 C3 1.439(8) . ?
C2 C7 1.495(8) . ?
C3 C4 1.457(8) . ?
C3 C8 1.493(8) . ?
C4 C5 1.404(8) . ?
C4 C9 1.498(8) . ?
C5 C1 1.469(8) . ?
C5 C10 1.495(9) . ?
C1 C6 1.505(8) . ?
C6 H6A 0.9800 . ?
C6 H6B 0.9800 . ?
C6 H6C 0.9800 . ?
C7 H7A 0.9800 . ?
C7 H7B 0.9800 . ?
C7 H7C 0.9800 . ?
C8 H8A 0.9800 . ?
C8 H8B 0.9800 . ?
C8 H8C 0.9800 . ?
C9 H9A 0.9800 . ?
C9 H9B 0.9800 . ?
C9 H9C 0.9800 . ?
C10 H10A 0.9800 . ?
C10 H10B 0.9800 . ?
C10 H10C 0.9800 . ?
C11 C12 1.393(9) . ?
C11 C16 1.416(9) . ?
C12 C13 1.394(9) . ?
C12 H12 0.9500 . ?
C13 C14 1.375(10) . ?
C13 H13 0.9500 . ?
C14 C15 1.385(10) . ?
C14 H14 0.9500 . ?
C15 C16 1.384(8) . ?
C15 H15 0.9500 . ?
C16 H16 0.9500 . ?
C17 C22 1.392(9) . ?
C17 C18 1.399(9) . ?
C18 C19 1.383(10) . ?
C18 H18 0.9500 . ?
C19 C20 1.402(12) . ?
C19 H19 0.9500 . ?
C20 C21 1.363(13) . ?
C20 H20 0.9500 . ?
C21 C22 1.379(11) . ?
C21 H21 0.9500 . ?
C22 H22 0.9500 . ?
C23 C24 1.372(9) . ?
C23 C28 1.394(8) . ?
C24 C25 1.388(10) . ?
C24 H24 0.9500 . ?
C25 C26 1.396(10) . ?
C25 H25 0.9500 . ?
C26 C27 1.369(10) . ?
C26 H26 0.9500 . ?
C27 C28 1.392(9) . ?
C27 H27 0.9500 . ?
C28 H28 0.9500 . ?
C29 C30 1.389(10) . ?
C29 C34 1.401(10) . ?
C30 C31 1.399(10) . ?
C30 H30 0.9500 . ?
C31 C32 1.351(13) . ?
C31 H31 0.9500 . ?
C32 C33 1.366(13) . ?
C32 H32 0.9500 . ?
C33 C34 1.399(10) . ?
C33 H33 0.9500 . ?
C34 H34 0.9500 . ?
C35 C36 1.510(10) . ?
C35 H35A 0.96(6) . ?
C35 H35B 0.86(7) . ?
C36 C37 1.544(8) . ?
C36 H36 1.02(7) . ?
C37 H37A 0.9800 . ?
C37 H37B 0.9800 . ?
C37 H37C 0.9800 . ?
O1 C38 1.231(7) . ?
C38 C39 1.441(9) . ?
C38 H38 0.88(8) . ?
C39 C40 1.344(11) . ?
C39 C41 1.496(11) . ?
C40 H40A 0.9500 . ?
C40 H40B 0.9500 . ?
C41 H41A 0.9800 . ?
C41 H41B 0.9800 . ?
C41 H41C 0.9800 . ?
Sb1 F2 1.858(4) . ?
Sb1 F5 1.860(3) . ?
Sb1 F3 1.863(4) . ?
Sb1 F6 1.871(4) . ?
Sb1 F1 1.873(4) . ?
Sb1 F4 1.877(4) . ?
Sb2 F8 1.878(5) . ?
Sb2 F10 1.880(4) . ?
Sb2 F10 1.880(4) 7 ?
Sb2 F9 1.881(4) . ?
Sb2 F9 1.881(4) 7 ?
Sb2 F7 1.904(5) . ?
Sb3 F13 1.853(5) . ?
Sb3 F13 1.853(5) 7 ?
Sb3 F11 1.869(6) . ?
Sb3 F12 1.873(7) . ?
Sb3 F14 1.873(5) . ?
Sb3 F14 1.873(5) 7 ?
C1S Cl2B 1.512(13) . ?
C1S Cl2A 1.704(12) . ?
C1S Cl1 1.747(11) . ?
Cl2A Cl2B 1.656(9) . ?
